data_4309888
loop_
_publ_author_name
'Claudio Pettinari'
'Riccardo Pettinari'
'Mauro Fianchini'
'Fabio Marchetti'
'Brian W. Skelton'
'Allan H. White'

_publ_contact_author_address
;
   Department of Chemistry
   University of Western Australia
   35 Stirling Highway
   Crawley
   Western Australia 6009
   Australia
;
_publ_contact_author_email bws@crystal.uwa.edu.au
_publ_contact_author_fax (+61)_08_9380_1118
_publ_contact_author_name 'Skelton, B. W.'
_publ_contact_author_phone (+61)_08-9380_3481
_publ_section_title
;
Syntheses, Structures, and Reactivity of New
Pentamethylcyclopentadienyl-Rhodium(III) and -iridium(III)
4-Acyl-5-Pyrazolonate Complexes
;
_journal_name_full 'Inorganic Chemistry'
_journal_page_first 7933
_journal_page_last 7942
_journal_paper_doi 10.1021/ic050985r
_journal_volume 44
_journal_year 2005
_chemical_formula_sum 'C34 H34 Cl N2 O2 Rh'
_chemical_formula_weight 641.02
_space_group_IT_number 2
_symmetry_cell_setting triclinic
_symmetry_space_group_name_Hall '-P 1'
_symmetry_space_group_name_H-M 'P -1'
_cell_angle_alpha 109.429(2)
_cell_angle_beta 95.937(2)
_cell_angle_gamma 106.875(2)
_cell_formula_units_Z 2
_cell_length_a 8.2875(6)
_cell_length_b 13.7780(10)
_cell_length_c 14.6100(10)
_cell_measurement_reflns_used 4929
_cell_measurement_temperature 150
_cell_measurement_theta_max 36.7
_cell_measurement_theta_min 2.58
_cell_volume 1468.07(18)
_computing_cell_refinement 'Siemens SAINT (Siemens, 1995)'
_computing_data_collection 'Siemens SMART (Siemens, 1995)'
_computing_data_reduction 'xtal ADDREF SORTRF'
_computing_molecular_graphics xtal
_computing_publication_material 'xtal BONDLA CIFIO'
_computing_structure_refinement 'xtal CRYLSQ'
_computing_structure_solution xtal
_diffrn_ambient_temperature 150
_diffrn_measured_fraction_theta_full 1.0
_diffrn_measured_fraction_theta_max 1.0
_diffrn_measurement_device_type
;
Bruker SMART CCD diffractometer
;
_diffrn_measurement_method '\w scans'
_diffrn_radiation_detector 'CCD area detector'
_diffrn_radiation_monochromator graphite
_diffrn_radiation_source 'sealed tube'
_diffrn_radiation_type 'Mo K\a'
_diffrn_radiation_wavelength .71073
_diffrn_reflns_av_R_equivalents .025
_diffrn_reflns_av_sigmaI/netI .067
_diffrn_reflns_limit_h_max 14
_diffrn_reflns_limit_h_min -14
_diffrn_reflns_limit_k_max 22
_diffrn_reflns_limit_k_min -23
_diffrn_reflns_limit_l_max 25
_diffrn_reflns_limit_l_min -25
_diffrn_reflns_number 27373
_diffrn_reflns_theta_full 37.5
_diffrn_reflns_theta_max 37.5
_diffrn_reflns_theta_min 1.52
_diffrn_standards_decay_% 0
_diffrn_standards_number 0
_exptl_absorpt_coefficient_mu .706
_exptl_absorpt_correction_T_max .98
_exptl_absorpt_correction_T_min .88
_exptl_absorpt_correction_type multi-scan
_exptl_absorpt_process_details
;
 SADABS; Sheldrick, 1996
;
_exptl_crystal_colour red
_exptl_crystal_density_diffrn 1.45
_exptl_crystal_description bar
_exptl_crystal_F_000 660
_exptl_crystal_size_max .15
_exptl_crystal_size_mid .09
_exptl_crystal_size_min .06
_refine_diff_density_max 1.784
_refine_diff_density_min -.957
_refine_ls_extinction_method none
_refine_ls_goodness_of_fit_all 1.108
_refine_ls_goodness_of_fit_ref 1.162
_refine_ls_hydrogen_treatment noref
_refine_ls_matrix_type full
_refine_ls_number_constraints 0
_refine_ls_number_parameters 361
_refine_ls_number_reflns 11973
_refine_ls_number_restraints 0
_refine_ls_R_factor_all .062
_refine_ls_R_factor_gt .043
_refine_ls_shift/su_max .004
_refine_ls_shift/su_mean .0002
_refine_ls_structure_factor_coef F
_refine_ls_weighting_scheme calc
_refine_ls_wR_factor_all .047
_refine_ls_wR_factor_ref .044
_reflns_d_resolution_high .583
_reflns_d_resolution_low 13.399
_reflns_Friedel_coverage 0
_reflns_limit_h_max 14
_reflns_limit_h_min 0
_reflns_limit_k_max 22
_reflns_limit_k_min -23
_reflns_limit_l_max 24
_reflns_limit_l_min -25
_reflns_number_gt 11973
_reflns_number_total 15079
_reflns_threshold_expression 'F    > 4.00 sig(F   )'
_cod_data_source_file ic050985rsi20050616_065955_6.cif
_cod_data_source_block cpqsrh
_cod_original_sg_symbol_Hall -p_1
_cod_original_formula_sum 'C34 H34 Cl1 N2 O2 Rh1'
_cod_database_code 4309888

loop_
_symmetry_equiv_pos_as_xyz
+x,+y,+z
-x,-y,-z

loop_
_atom_site_label
_atom_site_fract_x
_atom_site_fract_y
_atom_site_fract_z
_atom_site_U_iso_or_equiv
_atom_site_adp_type
_atom_site_calc_flag
_atom_site_calc_attached_atom
_atom_site_occupancy
_atom_site_disorder_assembly
_atom_site_disorder_group
Rh .462642(17) .244904(11) .617083(10) .01446(4) Uani ? ? 1.00000 ? ?
Cl .72615(5) .24834(4) .55841(4) .02229(14) Uani ? ? 1.00000 ? ?
N1 .81055(18) .24388(12) .84931(11) .0163(4) Uani ? ? 1.00000 ? ?
C11 .7831(2) .14200(13) .85952(13) .0163(5) Uani ? ? 1.00000 ? ?
C12 .6171(2) .07015(15) .84645(15) .0209(6) Uani ? ? 1.00000 ? ?
C13 .5969(3) -.02853(17) .85828(18) .0280(7) Uani ? ? 1.00000 ? ?
C14 .7399(3) -.05613(17) .88255(18) .0287(7) Uani ? ? 1.00000 ? ?
C15 .9041(3) .01611(16) .89526(16) .0246(6) Uani ? ? 1.00000 ? ?
C16 .9275(2) .11519(15) .88466(14) .0197(5) Uani ? ? 1.00000 ? ?
N2 .97175(18) .32621(12) .89478(11) .0171(4) Uani ? ? 1.00000 ? ?
C3 .9652(2) .40947(13) .87109(13) .0160(5) Uani ? ? 1.00000 ? ?
C31 1.1268(2) .50655(15) .90011(15) .0204(5) Uani ? ? 1.00000 ? ?
C4 .8021(2) .38455(13) .80869(13) .0157(5) Uani ? ? 1.00000 ? ?
C41 .7282(2) .45161(14) .77684(13) .0157(5) Uani ? ? 1.00000 ? ?
O41 .59321(16) .41328(10) .70863(10) .0184(4) Uani ? ? 1.00000 ? ?
C42 .8060(2) .57645(13) .82897(13) .0163(5) Uani ? ? 1.00000 ? ?
C4211 .6670(2) .62524(13) .85974(13) .0162(5) Uani ? ? 1.00000 ? ?
C4212 .6591(2) .66331(15) .95962(14) .0209(6) Uani ? ? 1.00000 ? ?
C4213 .5402(3) .71393(17) .99097(16) .0259(7) Uani ? ? 1.00000 ? ?
C4214 .4273(2) .72598(16) .92180(17) .0254(6) Uani ? ? 1.00000 ? ?
C4215 .4313(2) .68572(15) .82167(16) .0235(6) Uani ? ? 1.00000 ? ?
C4216 .5512(2) .63617(14) .79099(14) .0195(5) Uani ? ? 1.00000 ? ?
C4221 .9113(2) .63139(14) .76841(14) .0174(5) Uani ? ? 1.00000 ? ?
C4222 .9324(2) .57419(15) .67490(15) .0221(6) Uani ? ? 1.00000 ? ?
C4223 1.0331(3) .63094(18) .62543(15) .0252(6) Uani ? ? 1.00000 ? ?
C4224 1.1104(3) .74389(18) .66691(17) .0258(7) Uani ? ? 1.00000 ? ?
C4225 1.0906(3) .80131(16) .76031(18) .0269(7) Uani ? ? 1.00000 ? ?
C4226 .9933(2) .74571(15) .81125(15) .0226(6) Uani ? ? 1.00000 ? ?
C5 .7079(2) .27294(13) .79147(13) .0154(5) Uani ? ? 1.00000 ? ?
O5 .56035(16) .20843(10) .73697(10) .0185(4) Uani ? ? 1.00000 ? ?
C01 .3026(2) .22435(16) .48372(14) .0206(6) Uani ? ? 1.00000 ? ?
C011 .3605(3) .2685(2) .40727(17) .0329(8) Uani ? ? 1.00000 ? ?
C02 .2948(2) .11787(16) .48350(14) .0209(5) Uani ? ? 1.00000 ? ?
C021 .3405(3) .03455(19) .40543(16) .0305(7) Uani ? ? 1.00000 ? ?
C03 .2292(2) .10632(14) .56764(14) .0189(5) Uani ? ? 1.00000 ? ?
C031 .2032(3) .01085(17) .59903(18) .0276(7) Uani ? ? 1.00000 ? ?
C04 .1962(2) .20510(15) .62047(14) .0190(5) Uani ? ? 1.00000 ? ?
C041 .1229(3) .2272(2) .71089(17) .0302(7) Uani ? ? 1.00000 ? ?
C05 .2384(2) .27643(15) .56698(14) .0197(5) Uani ? ? 1.00000 ? ?
C051 .2222(3) .38750(18) .59853(18) .0294(7) Uani ? ? 1.00000 ? ?
H12 .51857 .08815 .82907 .02600 Uiso ? ? 1.00000 ? ?
H13 .48310 -.07782 .85016 .03500 Uiso ? ? 1.00000 ? ?
H14 .72468 -.12391 .89099 .03600 Uiso ? ? 1.00000 ? ?
H15 1.00277 -.00253 .91130 .03100 Uiso ? ? 1.00000 ? ?
H16 1.04185 .16487 .89435 .02500 Uiso ? ? 1.00000 ? ?
H31a 1.11039 .56995 .94432 .03200 Uiso ? ? 1.00000 ? ?
H31b 1.15461 .51910 .84249 .03200 Uiso ? ? 1.00000 ? ?
H31c 1.21975 .49405 .93280 .03200 Uiso ? ? 1.00000 ? ?
H42 .88652 .59125 .88779 .02000 Uiso ? ? 1.00000 ? ?
H4212 .73606 .65448 1.00710 .02700 Uiso ? ? 1.00000 ? ?
H4213 .53660 .74034 1.06035 .03200 Uiso ? ? 1.00000 ? ?
H4214 .34732 .76200 .94314 .03200 Uiso ? ? 1.00000 ? ?
H4215 .35139 .69179 .77347 .02900 Uiso ? ? 1.00000 ? ?
H4216 .55491 .60972 .72184 .02400 Uiso ? ? 1.00000 ? ?
H4222 .87847 .49639 .64485 .02800 Uiso ? ? 1.00000 ? ?
H4223 1.04869 .59047 .56124 .03100 Uiso ? ? 1.00000 ? ?
H4224 1.17646 .78228 .63165 .03200 Uiso ? ? 1.00000 ? ?
H4225 1.14537 .87951 .78996 .03400 Uiso ? ? 1.00000 ? ?
H4226 .98159 .78579 .87629 .02900 Uiso ? ? 1.00000 ? ?
H011a .37535 .34474 .43023 .05000 Uiso ? ? 1.00000 ? ?
H011b .27479 .23076 .34660 .05000 Uiso ? ? 1.00000 ? ?
H011c .46710 .25962 .39606 .05000 Uiso ? ? 1.00000 ? ?
H021a .26286 .01013 .34314 .04600 Uiso ? ? 1.00000 ? ?
H021b .33465 -.02638 .42347 .04600 Uiso ? ? 1.00000 ? ?
H021c .45545 .06640 .39898 .04600 Uiso ? ? 1.00000 ? ?
H031a .25341 .03617 .66828 .04200 Uiso ? ? 1.00000 ? ?
H031b .25557 -.03760 .56211 .04200 Uiso ? ? 1.00000 ? ?
H031c .08264 -.02809 .58778 .04200 Uiso ? ? 1.00000 ? ?
H041a .13893 .18002 .74344 .04600 Uiso ? ? 1.00000 ? ?
H041b .00327 .21451 .69292 .04600 Uiso ? ? 1.00000 ? ?
H041c .18127 .30164 .75576 .04600 Uiso ? ? 1.00000 ? ?
H051a .27518 .42741 .66752 .04400 Uiso ? ? 1.00000 ? ?
H051b .10314 .37979 .58859 .04400 Uiso ? ? 1.00000 ? ?
H051c .27807 .42634 .56113 .04400 Uiso ? ? 1.00000 ? ?

loop_
_atom_site_aniso_label
_atom_site_aniso_U_11
_atom_site_aniso_U_22
_atom_site_aniso_U_33
_atom_site_aniso_U_12
_atom_site_aniso_U_13
_atom_site_aniso_U_23
Rh .01368(5) .01405(5) .01464(6) .00483(4) .00166(4) .00462(4)
Cl .01761(17) .0236(2) .0237(2) .00704(15) .00748(15) .00579(17)
N1 .0163(6) .0129(6) .0186(7) .0038(5) .0006(5) .0068(5)
C11 .0195(7) .0137(6) .0158(7) .0057(5) .0026(5) .0061(6)
C12 .0203(7) .0177(7) .0262(9) .0062(6) .0042(6) .0109(7)
C13 .0236(8) .0206(8) .0405(12) .0033(7) .0045(8) .0171(9)
C14 .0297(9) .0193(8) .0399(12) .0073(7) .0048(8) .0165(9)
C15 .0261(8) .0196(8) .0303(10) .0099(7) .0023(7) .0118(8)
C16 .0203(7) .0187(7) .0215(8) .0071(6) .0028(6) .0096(7)
N2 .0156(6) .0142(6) .0196(7) .0041(5) .0005(5) .0060(5)
C3 .0164(6) .0141(7) .0171(7) .0054(5) .0028(5) .0055(6)
C31 .0169(7) .0160(7) .0252(9) .0029(6) .0016(6) .0073(7)
C4 .0162(6) .0133(6) .0174(7) .0045(5) .0025(5) .0064(6)
C41 .0167(6) .0146(7) .0169(7) .0060(5) .0041(5) .0070(6)
O41 .0191(5) .0145(5) .0196(6) .0066(4) -.0007(4) .0048(5)
C42 .0171(6) .0125(6) .0183(7) .0056(5) .0018(5) .0051(6)
C4211 .0164(6) .0116(6) .0197(8) .0042(5) .0027(5) .0058(6)
C4212 .0213(7) .0197(8) .0203(8) .0068(6) .0034(6) .0063(7)
C4213 .0278(9) .0216(8) .0266(10) .0090(7) .0103(7) .0054(8)
C4214 .0195(8) .0189(8) .0372(11) .0074(6) .0092(7) .0085(8)
C4215 .0193(7) .0176(8) .0333(10) .0055(6) .0020(7) .0112(7)
C4216 .0210(7) .0164(7) .0221(8) .0068(6) .0030(6) .0086(6)
C4221 .0155(6) .0150(7) .0219(8) .0057(5) .0024(6) .0077(6)
C4222 .0234(8) .0185(8) .0220(8) .0066(6) .0040(6) .0059(7)
C4223 .0268(9) .0285(9) .0232(9) .0111(7) .0075(7) .0114(8)
C4224 .0222(8) .0295(10) .0329(11) .0100(7) .0100(7) .0188(9)
C4225 .0237(8) .0190(8) .0387(12) .0055(7) .0094(8) .0127(8)
C4226 .0222(8) .0160(7) .0279(9) .0059(6) .0069(7) .0066(7)
C5 .0166(6) .0150(7) .0153(7) .0058(5) .0027(5) .0065(6)
O5 .0173(5) .0152(5) .0206(6) .0028(4) -.0005(4) .0077(5)
C01 .0193(7) .0256(9) .0167(8) .0079(6) .0010(6) .0084(7)
C011 .0314(10) .0472(13) .0265(10) .0129(9) .0060(8) .0224(10)
C02 .0172(7) .0228(8) .0175(8) .0063(6) .0003(6) .0029(7)
C021 .0282(9) .0301(10) .0219(9) .0113(8) .0021(7) -.0039(8)
C03 .0146(6) .0175(7) .0205(8) .0037(5) -.0001(6) .0051(6)
C031 .0218(8) .0212(8) .0378(11) .0028(7) .0022(8) .0141(8)
C04 .0131(6) .0219(8) .0206(8) .0065(6) .0028(6) .0061(7)
C041 .0257(9) .0384(12) .0279(10) .0129(8) .0125(8) .0108(9)
C05 .0159(7) .0205(8) .0206(8) .0068(6) -.0007(6) .0061(6)
C051 .0279(9) .0241(9) .0369(12) .0138(8) .0009(8) .0101(9)

loop_
_atom_type_symbol
_atom_type_description
_atom_type_oxidation_number
_atom_type_number_in_cell
_atom_type_scat_dispersion_real
_atom_type_scat_dispersion_imag
_atom_type_scat_source
C ? 0 68 .002 .002 'Int Tables Vol IV Tables 2.2B and 2.3.1'
H ? 0 68 0 0 'Int Tables Vol IV Tables 2.2B and 2.3.1'
Cl ? 0 2 .132 .159 'Int Tables Vol IV Tables 2.2B and 2.3.1'
N ? 0 4 .004 .003 'Int Tables Vol IV Tables 2.2B and 2.3.1'
O ? 0 4 .008 .006 'Int Tables Vol IV Tables 2.2B and 2.3.1'
Rh ? 0 2 -1.287 .919 'Int Tables Vol IV Tables 2.2B and 2.3.1'

loop_
_diffrn_attenuator_code
_diffrn_attenuator_scale
? ?

loop_
_geom_angle_atom_site_label_1
_geom_angle_atom_site_label_2
_geom_angle_atom_site_label_3
_geom_angle_site_symmetry_1
_geom_angle_site_symmetry_2
_geom_angle_site_symmetry_3
_geom_angle
_geom_angle_publ_flag
Cl Rh O41 . . . 86.94(4) ?
Cl Rh O5 . . . 89.38(4) ?
Cl Rh C01 . . . 98.60(6) ?
Cl Rh C02 . . . 95.21(6) ?
Cl Rh C03 . . . 125.48(5) ?
Cl Rh C04 . . . 161.42(5) ?
Cl Rh C05 . . . 132.88(6) ?
O41 Rh O5 . . . 87.09(5) ?
O41 Rh C01 . . . 111.89(7) ?
O41 Rh C02 . . . 151.60(8) ?
O41 Rh C03 . . . 147.56(7) ?
O41 Rh C04 . . . 108.46(6) ?
O41 Rh C05 . . . 91.97(6) ?
O5 Rh C01 . . . 159.64(6) ?
O5 Rh C02 . . . 121.20(7) ?
O5 Rh C03 . . . 93.83(7) ?
O5 Rh C04 . . . 101.45(7) ?
O5 Rh C05 . . . 137.66(7) ?
C01 Rh C02 . . . 39.76(9) ?
C01 Rh C03 . . . 66.28(8) ?
C01 Rh C04 . . . 66.43(8) ?
C01 Rh C05 . . . 39.26(8) ?
C02 Rh C03 . . . 39.18(8) ?
C02 Rh C04 . . . 66.28(7) ?
C02 Rh C05 . . . 65.98(8) ?
C03 Rh C04 . . . 39.62(7) ?
C03 Rh C05 . . . 65.95(8) ?
C04 Rh C05 . . . 39.40(9) ?
C11 N1 N2 . . . 118.03(16) ?
C11 N1 C5 . . . 129.64(12) ?
N2 N1 C5 . . . 111.92(15) ?
N1 C11 C12 . . . 121.31(18) ?
N1 C11 C16 . . . 118.45(15) ?
C12 C11 C16 . . . 120.2(2) ?
C11 C12 C13 . . . 119.1(2) ?
C11 C12 H12 . . . 120.3 ?
C13 C12 H12 . . . 120.52 ?
C12 C13 C14 . . . 120.96(18) ?
C12 C13 H13 . . . 119.5 ?
C14 C13 H13 . . . 119.6 ?
C13 C14 C15 . . . 119.2(2) ?
C13 C14 H14 . . . 120.3 ?
C15 C14 H14 . . . 120.4 ?
C14 C15 C16 . . . 120.9(2) ?
C14 C15 H15 . . . 119.7 ?
C16 C15 H15 . . . 119.38 ?
C11 C16 C15 . . . 119.55(16) ?
C11 C16 H16 . . . 120.3 ?
C15 C16 H16 . . . 120.1 ?
N1 N2 C3 . . . 105.80(15) ?
N2 C3 C31 . . . 118.32(17) ?
N2 C3 C4 . . . 111.64(14) ?
C31 C3 C4 . . . 129.5(2) ?
C3 C31 H31a . . . 109.64 ?
C3 C31 H31b . . . 109.86 ?
C3 C31 H31c . . . 109.9 ?
H31a C31 H31b . . . 109.0 ?
H31a C31 H31c . . . 108.98 ?
H31b C31 H31c . . . 109.5 ?
C3 C4 C41 . . . 131.52(14) ?
C3 C4 C5 . . . 104.96(17) ?
C41 C4 C5 . . . 123.11(14) ?
C4 C41 O41 . . . 123.01(15) ?
C4 C41 C42 . . . 120.09(14) ?
O41 C41 C42 . . . 116.83(18) ?
Rh O41 C41 . . . 125.96(13) ?
C41 C42 C4211 . . . 111.02(13) ?
C41 C42 C4221 . . . 113.12(14) ?
C41 C42 H42 . . . 106.36 ?
C4211 C42 C4221 . . . 111.91(17) ?
C4211 C42 H42 . . . 108.31 ?
C4221 C42 H42 . . . 105.70 ?
C42 C4211 C4212 . . . 119.40(18) ?
C42 C4211 C4216 . . . 121.77(17) ?
C4212 C4211 C4216 . . . 118.80(18) ?
C4211 C4212 C4213 . . . 120.8(2) ?
C4211 C4212 H4212 . . . 119.4 ?
C4213 C4212 H4212 . . . 119.8 ?
C4212 C4213 C4214 . . . 119.8(2) ?
C4212 C4213 H4213 . . . 120.0 ?
C4214 C4213 H4213 . . . 120.3 ?
C4213 C4214 C4215 . . . 119.8(2) ?
C4213 C4214 H4214 . . . 120.0 ?
C4215 C4214 H4214 . . . 120.2 ?
C4214 C4215 C4216 . . . 120.2(2) ?
C4214 C4215 H4215 . . . 120.1 ?
C4216 C4215 H4215 . . . 119.7 ?
C4211 C4216 C4215 . . . 120.63(19) ?
C4211 C4216 H4216 . . . 119.5 ?
C4215 C4216 H4216 . . . 119.8 ?
C42 C4221 C4222 . . . 123.63(15) ?
C42 C4221 C4226 . . . 117.62(16) ?
C4222 C4221 C4226 . . . 118.7(2) ?
C4221 C4222 C4223 . . . 119.80(17) ?
C4221 C4222 H4222 . . . 119.9 ?
C4223 C4222 H4222 . . . 120.3 ?
C4222 C4223 C4224 . . . 121.3(2) ?
C4222 C4223 H4223 . . . 119.2 ?
C4224 C4223 H4223 . . . 119.5 ?
C4223 C4224 C4225 . . . 119.2(2) ?
C4223 C4224 H4224 . . . 120.7 ?
C4225 C4224 H4224 . . . 120.1 ?
C4224 C4225 C4226 . . . 120.18(18) ?
C4224 C4225 H4225 . . . 119.6 ?
C4226 C4225 H4225 . . . 120.2 ?
C4221 C4226 C4225 . . . 120.79(19) ?
C4221 C4226 H4226 . . . 119.4 ?
C4225 C4226 H4226 . . . 119.78 ?
N1 C5 C4 . . . 105.35(13) ?
N1 C5 O5 . . . 123.47(17) ?
C4 C5 O5 . . . 131.2(2) ?
Rh O5 C5 . . . 117.24(13) ?
Rh C01 C011 . . . 126.10(13) ?
Rh C01 C02 . . . 70.51(11) ?
Rh C01 C05 . . . 70.91(11) ?
C011 C01 C02 . . . 125.4(2) ?
C011 C01 C05 . . . 126.8(2) ?
C02 C01 C05 . . . 107.8(2) ?
C01 C011 H011a . . . 109.4 ?
C01 C011 H011b . . . 109.6 ?
C01 C011 H011c . . . 110.2 ?
H011a C011 H011b . . . 108.7 ?
H011a C011 H011c . . . 109.1 ?
H011b C011 H011c . . . 109.7 ?
Rh C02 C01 . . . 69.74(9) ?
Rh C02 C021 . . . 127.46(14) ?
Rh C02 C03 . . . 70.40(9) ?
C01 C02 C021 . . . 124.9(2) ?
C01 C02 C03 . . . 107.91(17) ?
C021 C02 C03 . . . 127.2(2) ?
C02 C021 H021a . . . 110.1 ?
C02 C021 H021b . . . 110.1 ?
C02 C021 H021c . . . 109.66 ?
H021a C021 H021b . . . 109.34 ?
H021a C021 H021c . . . 108.9 ?
H021b C021 H021c . . . 108.8 ?
Rh C03 C02 . . . 70.42(9) ?
Rh C03 C031 . . . 124.05(13) ?
Rh C03 C04 . . . 69.82(9) ?
C02 C03 C031 . . . 126.91(19) ?
C02 C03 C04 . . . 108.2(2) ?
C031 C03 C04 . . . 124.9(2) ?
C03 C031 H031a . . . 109.95 ?
C03 C031 H031b . . . 110.3 ?
C03 C031 H031c . . . 109.8 ?
H031a C031 H031b . . . 109.1 ?
H031a C031 H031c . . . 108.7 ?
H031b C031 H031c . . . 108.95 ?
Rh C04 C03 . . . 70.56(10) ?
Rh C04 C041 . . . 126.48(12) ?
Rh C04 C05 . . . 70.83(10) ?
C03 C04 C041 . . . 126.4(2) ?
C03 C04 C05 . . . 107.68(17) ?
C041 C04 C05 . . . 125.9(2) ?
C04 C041 H041a . . . 109.5 ?
C04 C041 H041b . . . 110.0 ?
C04 C041 H041c . . . 109.7 ?
H041a C041 H041b . . . 109.4 ?
H041a C041 H041c . . . 108.7 ?
H041b C041 H041c . . . 109.5 ?
Rh C05 C01 . . . 69.83(12) ?
Rh C05 C04 . . . 69.76(12) ?
Rh C05 C051 . . . 124.33(11) ?
C01 C05 C04 . . . 108.41(19) ?
C01 C05 C051 . . . 127.6(2) ?
C04 C05 C051 . . . 123.92(19) ?
C05 C051 H051a . . . 109.2 ?
C05 C051 H051b . . . 109.39 ?
C05 C051 H051c . . . 110.0 ?
H051a C051 H051b . . . 109.0 ?
H051a C051 H051c . . . 109.22 ?
H051b C051 H051c . . . 110.0 ?

loop_
_geom_bond_atom_site_label_1
_geom_bond_atom_site_label_2
_geom_bond_site_symmetry_1
_geom_bond_site_symmetry_2
_geom_bond_distance
_geom_bond_publ_flag
Rh Cl . . 2.4208(5) ?
Rh O41 . . 2.1262(11) ?
Rh O5 . . 2.1223(16) ?
Rh C01 . . 2.125(2) ?
Rh C02 . . 2.1353(15) ?
Rh C03 . . 2.1350(15) ?
Rh C04 . . 2.1251(17) ?
Rh C05 . . 2.139(2) ?
N1 C11 . . 1.416(3) ?
N1 N2 . . 1.3958(17) ?
N1 C5 . . 1.368(3) ?
C11 C12 . . 1.392(2) ?
C11 C16 . . 1.400(3) ?
C12 C13 . . 1.392(3) ?
C12 H12 . . .954 ?
C13 C14 . . 1.392(4) ?
C13 H13 . . .957 ?
C14 C15 . . 1.384(3) ?
C14 H14 . . .956 ?
C15 C16 . . 1.385(3) ?
C15 H15 . . .955 ?
C16 H16 . . .9579 ?
N2 C3 . . 1.317(3) ?
C3 C31 . . 1.493(2) ?
C3 C4 . . 1.430(2) ?
C31 H31a . . .954 ?
C31 H31b . . .951 ?
C31 H31c . . .952 ?
C4 C41 . . 1.415(3) ?
C4 C5 . . 1.429(2) ?
C41 O41 . . 1.265(2) ?
C41 C42 . . 1.529(2) ?
C42 C4211 . . 1.529(3) ?
C42 C4221 . . 1.529(3) ?
C42 H42 . . .9545 ?
C4211 C4212 . . 1.393(3) ?
C4211 C4216 . . 1.392(3) ?
C4212 C4213 . . 1.395(3) ?
C4212 H4212 . . .956 ?
C4213 C4214 . . 1.389(4) ?
C4213 H4213 . . .963 ?
C4214 C4215 . . 1.389(3) ?
C4214 H4214 . . .956 ?
C4215 C4216 . . 1.391(3) ?
C4215 H4215 . . .957 ?
C4216 H4216 . . .960 ?
C4221 C4222 . . 1.390(3) ?
C4221 C4226 . . 1.403(2) ?
C4222 C4223 . . 1.397(3) ?
C4222 H4222 . . .9538 ?
C4223 C4224 . . 1.383(3) ?
C4223 H4223 . . .962 ?
C4224 C4225 . . 1.385(3) ?
C4224 H4224 . . .957 ?
C4225 C4226 . . 1.391(3) ?
C4225 H4225 . . .9589 ?
C4226 H4226 . . .958 ?
C5 O5 . . 1.2715(17) ?
C01 C011 . . 1.497(4) ?
C01 C02 . . 1.449(3) ?
C01 C05 . . 1.433(3) ?
C011 H011a . . .955 ?
C011 H011b . . .953 ?
C011 H011c . . .950 ?
C02 C021 . . 1.494(3) ?
C02 C03 . . 1.432(3) ?
C021 H021a . . .951 ?
C021 H021b . . .950 ?
C021 H021c . . .955 ?
C03 C031 . . 1.498(3) ?
C03 C04 . . 1.444(3) ?
C031 H031a . . .955 ?
C031 H031b . . .950 ?
C031 H031c . . .954 ?
C04 C041 . . 1.488(3) ?
C04 C05 . . 1.438(3) ?
C041 H041a . . .953 ?
C041 H041b . . .947 ?
C041 H041c . . .957 ?
C05 C051 . . 1.495(3) ?
C051 H051a . . .954 ?
C051 H051b . . .952 ?
C051 H051c . . .950 ?

loop_
_geom_hbond_atom_site_label_D
_geom_hbond_atom_site_label_H
_geom_hbond_atom_site_label_A
_geom_hbond_site_symmetry_D
_geom_hbond_site_symmetry_H
_geom_hbond_site_symmetry_A
_geom_hbond_distance_DH
_geom_hbond_distance_HA
_geom_hbond_distance_DA
_geom_hbond_angle_DHA
_geom_hbond_publ_flag
? ? ? ? ? ? ? ? ? ? ?

loop_
_geom_torsion_atom_site_label_1
_geom_torsion_atom_site_label_2
_geom_torsion_atom_site_label_3
_geom_torsion_atom_site_label_4
_geom_torsion_site_symmetry_1
_geom_torsion_site_symmetry_2
_geom_torsion_site_symmetry_3
_geom_torsion_site_symmetry_4
_geom_torsion
_geom_torsion_publ_flag
? ? ? ? ? ? ? ? ? ?
